data_4310659
loop_
_publ_author_name
'Berthold Hoge'
'Christoph Th\"osen'
'Tobias Herrmann'
'Ashwani Vij'

_publ_section_title
;
 Preparation and Characterization of the Argentates: [Ag{P(CF3)2}2]-,
 [Ag{(\m-P(CF3)2)M(CO)5}2]- (M = Cr, W), and [Ag{(\m-P(C6F5)2)W(CO)5}2]-:
 X-ray Crystal Structure of [K(18-crown-6)][Ag{(\m-P(CF3)2)Cr(CO)5}2]
;
_journal_name_full 'Inorganic Chemistry'
_journal_page_first 1659
_journal_page_last 1666
_journal_paper_doi 10.1021/ic034936v
_journal_volume 43
_journal_year 2004
_chemical_formula_sum 'C26 H24 Ag Cr2 F12 K O16 P2'
_chemical_formula_weight 1133.36
_chemical_name_systematic
; 
 ? 
;
_space_group_IT_number 43
_symmetry_cell_setting orthorhombic
_symmetry_space_group_name_Hall 'F 2 -2d'
_symmetry_space_group_name_H-M 'F d d 2'
_atom_sites_solution_hydrogens geom
_atom_sites_solution_primary direct
_atom_sites_solution_secondary difmap
_audit_creation_method SHELXL-97
_cell_angle_alpha 90.00
_cell_angle_beta 90.00
_cell_angle_gamma 90.00
_cell_formula_units_Z 8
_cell_length_a 29.702(6)
_cell_length_b 15.845(3)
_cell_length_c 17.870(4)
_cell_measurement_temperature 293(2)
_cell_volume 8410(3)
_computing_structure_refinement 'SHELXL-97 (Sheldrick, 1997)'
_computing_structure_solution 'SHELXS-97 (Sheldrick, 1990)'
_diffrn_ambient_temperature 293(2)
_diffrn_measured_fraction_theta_full 0.990
_diffrn_measured_fraction_theta_max 0.990
_diffrn_radiation_monochromator graphite
_diffrn_radiation_source 'fine-focus sealed tube'
_diffrn_radiation_type MoK\a
_diffrn_radiation_wavelength 0.71073
_diffrn_reflns_av_R_equivalents 0.0563
_diffrn_reflns_av_sigmaI/netI 0.0424
_diffrn_reflns_limit_h_max 33
_diffrn_reflns_limit_h_min -33
_diffrn_reflns_limit_k_max 18
_diffrn_reflns_limit_k_min -18
_diffrn_reflns_limit_l_max 20
_diffrn_reflns_limit_l_min -20
_diffrn_reflns_number 16308
_diffrn_reflns_theta_full 24.13
_diffrn_reflns_theta_max 24.13
_diffrn_reflns_theta_min 1.85
_exptl_absorpt_coefficient_mu 1.260
_exptl_absorpt_correction_T_max 0.4306
_exptl_absorpt_correction_T_min 0.2552
_exptl_absorpt_correction_type numerical
_exptl_crystal_colour colorless
_exptl_crystal_density_diffrn 1.790
_exptl_crystal_density_method 'not measured'
_exptl_crystal_description column
_exptl_crystal_F_000 4480
_exptl_crystal_size_max 0.05
_exptl_crystal_size_mid 0.2
_exptl_crystal_size_min 0.25
_refine_diff_density_max 0.488
_refine_diff_density_min -0.332
_refine_diff_density_rms 0.066
_refine_ls_abs_structure_details 'Flack H D (1983), Acta Cryst. A39, 876-881'
_refine_ls_abs_structure_Flack -0.04(2)
_refine_ls_extinction_method none
_refine_ls_goodness_of_fit_ref 1.006
_refine_ls_hydrogen_treatment mixed
_refine_ls_matrix_type full
_refine_ls_number_parameters 353
_refine_ls_number_reflns 3311
_refine_ls_number_restraints 217
_refine_ls_restrained_S_all 0.994
_refine_ls_R_factor_all 0.0362
_refine_ls_R_factor_gt 0.0284
_refine_ls_shift/su_max 0.001
_refine_ls_shift/su_mean 0.000
_refine_ls_structure_factor_coef Fsqd
_refine_ls_weighting_details 'calc w=1/[\s^2^(Fo^2^)+(0.0255P)^2^+0.0000P] where P=(Fo^2^+2Fc^2^)/3'
_refine_ls_weighting_scheme calc
_refine_ls_wR_factor_gt 0.0529
_refine_ls_wR_factor_ref 0.0545
_reflns_number_gt 2867
_reflns_number_total 3311
_reflns_threshold_expression >2sigma(I)
_cod_data_source_file ic034936vsi20031201_070801.cif
_cod_data_source_block bhcrown
_cod_database_code 4310659

loop_
_symmetry_equiv_pos_as_xyz
'x, y, z'
'-x, -y, z'
'x+1/4, -y+1/4, z+1/4'
'-x+1/4, y+1/4, z+1/4'
'x, y+1/2, z+1/2'
'-x, -y+1/2, z+1/2'
'x+1/4, -y+3/4, z+3/4'
'-x+1/4, y+3/4, z+3/4'
'x+1/2, y, z+1/2'
'-x+1/2, -y, z+1/2'
'x+3/4, -y+1/4, z+3/4'
'-x+3/4, y+1/4, z+3/4'
'x+1/2, y+1/2, z'
'-x+1/2, -y+1/2, z'
'x+3/4, -y+3/4, z+1/4'
'-x+3/4, y+3/4, z+1/4'

loop_
_atom_site_label
_atom_site_type_symbol
_atom_site_fract_x
_atom_site_fract_y
_atom_site_fract_z
_atom_site_U_iso_or_equiv
_atom_site_adp_type
_atom_site_occupancy
_atom_site_symmetry_multiplicity
_atom_site_calc_flag
_atom_site_refinement_flags
_atom_site_disorder_assembly
_atom_site_disorder_group
Ag1 Ag 0.7500 0.2500 0.81889(2) 0.03333(12) Uani 1 2 d S . .
P1 P 0.72438(3) 0.39232(6) 0.83153(6) 0.0258(2) Uani 1 1 d . . .
C1 C 0.70756(16) 0.4258(3) 0.7349(2) 0.0386(11) Uani 1 1 d . . .
F1 F 0.70155(11) 0.50923(18) 0.72678(15) 0.0628(8) Uani 1 1 d . . .
F2 F 0.73727(11) 0.4043(2) 0.68149(15) 0.0763(10) Uani 1 1 d . . .
F3 F 0.66888(11) 0.3885(2) 0.71553(15) 0.0682(9) Uani 1 1 d . . .
C2 C 0.77551(15) 0.4616(3) 0.8358(3) 0.0449(11) Uani 1 1 d . . .
F4 F 0.80333(10) 0.4554(2) 0.7770(2) 0.0695(9) Uani 1 1 d . . .
F5 F 0.76567(8) 0.54428(16) 0.84320(19) 0.0675(10) Uani 1 1 d . . .
F6 F 0.80001(10) 0.4409(2) 0.89617(18) 0.0711(10) Uani 1 1 d . . .
Cr1 Cr 0.67165(2) 0.42728(4) 0.92759(4) 0.03391(17) Uani 1 1 d . . .
C3 C 0.67456(17) 0.3129(3) 0.9579(2) 0.0389(11) Uani 1 1 d . . .
C4 C 0.62150(18) 0.3991(3) 0.8657(3) 0.0474(12) Uani 1 1 d . . .
C5 C 0.67102(16) 0.5401(3) 0.8943(2) 0.0412(11) Uani 1 1 d . . .
C6 C 0.71822(19) 0.4537(3) 0.9959(3) 0.0500(13) Uani 1 1 d . . .
C7 C 0.63166(18) 0.4501(3) 1.0033(3) 0.0558(14) Uani 1 1 d . . .
O1 O 0.67649(13) 0.2433(2) 0.97685(18) 0.0595(9) Uani 1 1 d . . .
O2 O 0.59009(12) 0.3801(2) 0.8315(3) 0.0749(11) Uani 1 1 d . . .
O3 O 0.67054(12) 0.6099(2) 0.8739(2) 0.0571(9) Uani 1 1 d . . .
O4 O 0.74558(16) 0.4703(3) 1.0386(2) 0.0792(13) Uani 1 1 d . . .
O5 O 0.60606(16) 0.4630(2) 1.0524(2) 0.0838(14) Uani 1 1 d . . .
K1 K 0.7500 0.7500 0.84264(6) 0.0452(4) Uani 1 2 d S . .
O1' O 0.8078(3) 0.7161(4) 0.9587(3) 0.0419(16) Uani 0.50 1 d PDU A -1
C1' C 0.8438(6) 0.6596(12) 0.9439(9) 0.060(5) Uani 0.50 1 d PDU A -1
H1'A H 0.8327 0.6020 0.9434 0.072 Uiso 0.50 1 calc PR A -1
H1'B H 0.8664 0.6642 0.9829 0.072 Uiso 0.50 1 calc PR A -1
C2' C 0.8636(5) 0.6802(8) 0.8717(6) 0.053(3) Uani 0.50 1 d PDU A -1
H2'A H 0.8753 0.7373 0.8734 0.063 Uiso 0.50 1 calc PR A -1
H2'B H 0.8887 0.6424 0.8622 0.063 Uiso 0.50 1 calc PR A -1
O2' O 0.8323(2) 0.6736(4) 0.8121(4) 0.0400(13) Uani 0.50 1 d PDU A -1
C3' C 0.8495(6) 0.6862(16) 0.7390(7) 0.055(4) Uani 0.50 1 d PDU A -1
H3'A H 0.8730 0.6452 0.7289 0.066 Uiso 0.50 1 calc PR A -1
H3'B H 0.8625 0.7422 0.7352 0.066 Uiso 0.50 1 calc PR A -1
C4' C 0.8137(4) 0.6772(8) 0.6843(8) 0.065(3) Uani 0.50 1 d PDU A -1
H4'A H 0.8259 0.6844 0.6344 0.077 Uiso 0.50 1 calc PR A -1
H4'B H 0.8010 0.6209 0.6877 0.077 Uiso 0.50 1 calc PR A -1
O3' O 0.7796(3) 0.7377(5) 0.6969(5) 0.0575(19) Uani 0.50 1 d PDU A -1
C5' C 0.7525(7) 0.7712(11) 0.6410(4) 0.085(6) Uani 0.50 1 d PDU A -1
H5'A H 0.7494 0.7287 0.6023 0.103 Uiso 0.50 1 calc PR A -1
H5'B H 0.7685 0.8185 0.6190 0.103 Uiso 0.50 1 calc PR A -1
C6' C 0.7079(5) 0.8001(11) 0.6602(5) 0.077(4) Uani 0.50 1 d PDU A -1
H6'A H 0.7087 0.8613 0.6595 0.092 Uiso 0.50 1 calc PR A -1
H6'B H 0.6880 0.7827 0.6200 0.092 Uiso 0.50 1 calc PR A -1
O4' O 0.6872(3) 0.7760(5) 0.7279(4) 0.0542(18) Uani 0.50 1 d PDU A -1
C7' C 0.6504(6) 0.8295(16) 0.7444(10) 0.068(6) Uani 0.50 1 d PDU A -1
H7'A H 0.6273 0.8219 0.7068 0.081 Uiso 0.50 1 calc PR A -1
H7'B H 0.6604 0.8878 0.7423 0.081 Uiso 0.50 1 calc PR A -1
C8' C 0.6314(3) 0.8125(7) 0.8181(7) 0.054(2) Uani 0.50 1 d PDU A -1
H8'A H 0.6058 0.8490 0.8271 0.065 Uiso 0.50 1 calc PR A -1
H8'B H 0.6214 0.7543 0.8210 0.065 Uiso 0.50 1 calc PR A -1
O5' O 0.6653(3) 0.8277(5) 0.8722(4) 0.0499(19) Uani 0.50 1 d PDU A -1
C9' C 0.6504(5) 0.8169(14) 0.9470(7) 0.064(5) Uani 0.50 1 d PDU A -1
H9'A H 0.6378 0.7608 0.9526 0.076 Uiso 0.50 1 calc PR A -1
H9'B H 0.6267 0.8574 0.9574 0.076 Uiso 0.50 1 calc PR A -1
C10' C 0.6866(3) 0.8281(6) 1.0012(6) 0.050(2) Uani 0.50 1 d PDU A -1
H10A H 0.6998 0.8837 0.9957 0.060 Uiso 0.50 1 calc PR A -1
H10B H 0.6749 0.8230 1.0517 0.060 Uiso 0.50 1 calc PR A -1
O6' O 0.7195(2) 0.7649(5) 0.9878(5) 0.0456(17) Uani 0.50 1 d PDU A -1
C11' C 0.7528(6) 0.7653(12) 1.0447(4) 0.058(5) Uani 0.50 1 d PDU A -1
H11A H 0.7389 0.7544 1.0929 0.069 Uiso 0.50 1 calc PR A -1
H11B H 0.7673 0.8201 1.0467 0.069 Uiso 0.50 1 calc PR A -1
C12' C 0.7859(4) 0.7002(8) 1.0281(5) 0.053(3) Uani 0.50 1 d PDU A -1
H12A H 0.8081 0.6982 1.0678 0.063 Uiso 0.50 1 calc PR A -1
H12B H 0.7710 0.6457 1.0259 0.063 Uiso 0.50 1 calc PR A -1

loop_
_atom_site_aniso_label
_atom_site_aniso_U_11
_atom_site_aniso_U_22
_atom_site_aniso_U_33
_atom_site_aniso_U_23
_atom_site_aniso_U_13
_atom_site_aniso_U_12
Ag1 0.0349(2) 0.0238(2) 0.0413(2) 0.000 0.000 0.0071(2)
P1 0.0258(5) 0.0222(5) 0.0294(5) -0.0001(4) -0.0065(5) 0.0029(4)
C1 0.049(3) 0.031(3) 0.036(2) 0.004(2) 0.000(2) 0.003(2)
F1 0.087(2) 0.0500(18) 0.0512(15) 0.0188(13) -0.0126(16) 0.0123(16)
F2 0.106(3) 0.090(2) 0.0329(14) -0.0046(15) 0.0175(17) 0.0121(19)
F3 0.072(2) 0.082(2) 0.0503(16) 0.0088(15) -0.0382(16) -0.0097(18)
C2 0.035(2) 0.038(3) 0.062(3) -0.005(2) 0.000(3) -0.0012(19)
F4 0.0513(19) 0.0606(19) 0.097(2) 0.0042(16) 0.0312(17) -0.0126(15)
F5 0.0452(16) 0.0307(14) 0.127(3) -0.0104(16) 0.0016(17) -0.0125(11)
F6 0.0381(17) 0.087(3) 0.088(2) -0.004(2) -0.0300(17) -0.0117(17)
Cr1 0.0425(4) 0.0258(3) 0.0335(3) -0.0068(3) 0.0069(3) -0.0028(3)
C3 0.048(3) 0.043(3) 0.025(2) -0.010(2) 0.005(2) -0.011(2)
C4 0.044(3) 0.031(3) 0.067(3) -0.008(2) 0.012(3) 0.004(2)
C5 0.043(3) 0.037(3) 0.043(3) -0.009(2) 0.010(2) -0.001(2)
C6 0.073(4) 0.041(3) 0.036(3) -0.003(2) -0.001(3) -0.017(3)
C7 0.073(4) 0.035(3) 0.059(3) -0.012(2) 0.025(3) -0.008(3)
O1 0.102(3) 0.033(2) 0.0441(18) 0.0082(15) -0.0059(19) -0.0128(19)
O2 0.041(2) 0.065(2) 0.119(3) -0.008(3) -0.019(3) 0.0019(17)
O3 0.066(2) 0.032(2) 0.073(2) -0.0046(17) 0.012(2) 0.0091(17)
O4 0.115(4) 0.077(3) 0.0450(19) 0.0018(18) -0.029(2) -0.034(2)
O5 0.104(3) 0.057(2) 0.090(3) -0.021(2) 0.056(3) -0.012(2)
K1 0.0349(7) 0.0777(10) 0.0230(7) 0.000 0.000 0.0073(8)
O1' 0.054(5) 0.034(4) 0.037(4) 0.008(3) -0.018(4) -0.011(3)
C1' 0.073(11) 0.057(9) 0.051(7) 0.007(6) -0.026(6) 0.017(8)
C2' 0.047(8) 0.040(6) 0.072(7) 0.001(6) -0.011(5) -0.007(6)
O2' 0.036(4) 0.044(3) 0.039(4) 0.000(3) 0.007(3) -0.005(3)
C3' 0.048(9) 0.059(10) 0.058(6) 0.003(7) 0.039(6) -0.002(7)
C4' 0.089(9) 0.067(8) 0.037(6) 0.003(7) 0.015(6) 0.011(6)
O3' 0.070(5) 0.070(5) 0.032(4) 0.002(4) 0.013(4) 0.008(4)
C5' 0.137(10) 0.100(18) 0.019(4) 0.002(5) 0.009(7) 0.051(11)
C6' 0.102(9) 0.113(12) 0.016(5) 0.001(7) -0.016(5) 0.023(9)
O4' 0.052(5) 0.066(5) 0.045(4) 0.005(4) -0.017(3) 0.009(4)
C7' 0.042(10) 0.085(14) 0.076(7) -0.004(9) -0.029(7) 0.015(9)
C8' 0.021(6) 0.053(6) 0.089(7) -0.007(7) -0.020(5) 0.010(4)
O5' 0.029(4) 0.060(5) 0.060(5) -0.006(4) 0.002(4) -0.019(4)
C9' 0.025(7) 0.097(14) 0.069(7) -0.021(8) 0.017(5) 0.002(7)
C10' 0.053(6) 0.050(7) 0.047(6) -0.008(6) 0.018(5) -0.016(5)
O6' 0.046(4) 0.061(5) 0.029(4) -0.009(4) 0.006(3) -0.008(4)
C11' 0.069(7) 0.081(15) 0.023(3) 0.002(5) -0.005(6) -0.014(8)
C12' 0.072(9) 0.051(7) 0.035(6) 0.010(6) -0.024(6) -0.017(5)

loop_
_atom_type_symbol
_atom_type_description
_atom_type_scat_dispersion_real
_atom_type_scat_dispersion_imag
_atom_type_scat_source
C C 0.0033 0.0016 'International Tables Vol C Tables 4.2.6.8 and 6.1.1.4'
H H 0.0000 0.0000 'International Tables Vol C Tables 4.2.6.8 and 6.1.1.4'
O O 0.0106 0.0060 'International Tables Vol C Tables 4.2.6.8 and 6.1.1.4'
F F 0.0171 0.0103 'International Tables Vol C Tables 4.2.6.8 and 6.1.1.4'
P P 0.1023 0.0942 'International Tables Vol C Tables 4.2.6.8 and 6.1.1.4'
K K 0.2009 0.2494 'International Tables Vol C Tables 4.2.6.8 and 6.1.1.4'
Cr Cr 0.3209 0.6236 'International Tables Vol C Tables 4.2.6.8 and 6.1.1.4'
Ag Ag -0.8971 1.1015 'International Tables Vol C Tables 4.2.6.8 and 6.1.1.4'

loop_
_geom_angle_atom_site_label_1
_geom_angle_atom_site_label_2
_geom_angle_atom_site_label_3
_geom_angle
_geom_angle_site_symmetry_1
_geom_angle_site_symmetry_3
_geom_angle_publ_flag
P1 Ag1 P1 169.16(6) . 14_655 ?
C1 P1 C2 95.1(2) . . ?
C1 P1 Cr1 114.95(15) . . ?
C2 P1 Cr1 111.45(16) . . ?
C1 P1 Ag1 105.35(15) . . ?
C2 P1 Ag1 107.34(15) . . ?
Cr1 P1 Ag1 119.68(4) . . ?
F3 C1 F1 107.0(4) . . ?
F3 C1 F2 105.6(4) . . ?
F1 C1 F2 105.1(4) . . ?
F3 C1 P1 110.0(3) . . ?
F1 C1 P1 114.4(3) . . ?
F2 C1 P1 114.1(3) . . ?
F4 C2 F6 106.1(4) . . ?
F4 C2 F5 106.3(4) . . ?
F6 C2 F5 106.1(4) . . ?
F4 C2 P1 115.1(3) . . ?
F6 C2 P1 109.2(3) . . ?
F5 C2 P1 113.4(3) . . ?
C2 F5 K1 172.7(3) . . ?
C7 Cr1 C5 92.3(2) . . ?
C7 Cr1 C6 87.4(2) . . ?
C5 Cr1 C6 90.1(2) . . ?
C7 Cr1 C3 90.4(2) . . ?
C5 Cr1 C3 177.3(2) . . ?
C6 Cr1 C3 89.6(2) . . ?
C7 Cr1 C4 88.2(2) . . ?
C5 Cr1 C4 91.8(2) . . ?
C6 Cr1 C4 175.2(2) . . ?
C3 Cr1 C4 88.7(2) . . ?
C7 Cr1 P1 177.68(17) . . ?
C5 Cr1 P1 89.96(14) . . ?
C6 Cr1 P1 92.05(16) . . ?
C3 Cr1 P1 87.37(13) . . ?
C4 Cr1 P1 92.36(14) . . ?
O1 C3 Cr1 179.6(5) . . ?
O2 C4 Cr1 176.4(5) . . ?
O3 C5 Cr1 179.7(5) . . ?
O4 C6 Cr1 178.2(5) . . ?
O5 C7 Cr1 178.6(5) . . ?
C5 O3 K1 133.3(3) . . ?
O1' K1 O1' 81.9(3) . 14_665 ?
O1' K1 O3' 158.0(2) . 14_665 ?
O1' K1 O3' 120.0(2) 14_665 14_665 ?
O1' K1 O3' 120.0(2) . . ?
O1' K1 O3' 158.0(2) 14_665 . ?
O3' K1 O3' 38.2(3) 14_665 . ?
O1' K1 O6' 21.19(17) . 14_665 ?
O1' K1 O6' 60.8(3) 14_665 14_665 ?
O3' K1 O6' 179.0(2) 14_665 14_665 ?
O3' K1 O6' 141.1(2) . 14_665 ?
O1' K1 O6' 60.8(3) . . ?
O1' K1 O6' 21.19(17) 14_665 . ?
O3' K1 O6' 141.1(2) 14_665 . ?
O3' K1 O6' 179.0(2) . . ?
O6' K1 O6' 39.6(3) 14_665 . ?
O1' K1 O2' 141.5(2) . 14_665 ?
O1' K1 O2' 60.9(2) 14_665 14_665 ?
O3' K1 O2' 60.2(2) 14_665 14_665 ?
O3' K1 O2' 97.2(2) . 14_665 ?
O6' K1 O2' 120.7(2) 14_665 14_665 ?
O6' K1 O2' 81.9(2) . 14_665 ?
O1' K1 O2' 60.9(2) . . ?
O1' K1 O2' 141.5(2) 14_665 . ?
O3' K1 O2' 97.2(2) 14_665 . ?
O3' K1 O2' 60.2(2) . . ?
O6' K1 O2' 81.9(2) 14_665 . ?
O6' K1 O2' 120.7(2) . . ?
O2' K1 O2' 157.4(3) 14_665 . ?
O1' K1 O4' 96.2(2) . 14_665 ?
O1' K1 O4' 176.1(2) 14_665 14_665 ?
O3' K1 O4' 62.0(2) 14_665 14_665 ?
O3' K1 O4' 23.88(19) . 14_665 ?
O6' K1 O4' 117.2(2) 14_665 14_665 ?
O6' K1 O4' 156.8(2) . 14_665 ?
O2' K1 O4' 120.3(2) 14_665 14_665 ?
O2' K1 O4' 37.6(2) . 14_665 ?
O1' K1 O4' 176.1(2) . . ?
O1' K1 O4' 96.2(2) 14_665 . ?
O3' K1 O4' 23.88(19) 14_665 . ?
O3' K1 O4' 62.0(2) . . ?
O6' K1 O4' 156.8(2) 14_665 . ?
O6' K1 O4' 117.2(2) . . ?
O2' K1 O4' 37.6(2) 14_665 . ?
O2' K1 O4' 120.3(2) . . ?
O4' K1 O4' 85.9(3) 14_665 . ?
O1' K1 O5' 39.0(2) . 14_665 ?
O1' K1 O5' 119.8(2) 14_665 14_665 ?
O3' K1 O5' 119.2(2) 14_665 14_665 ?
O3' K1 O5' 82.1(2) . 14_665 ?
O6' K1 O5' 60.0(2) 14_665 14_665 ?
O6' K1 O5' 98.8(2) . 14_665 ?
O2' K1 O5' 179.3(2) 14_665 14_665 ?
O2' K1 O5' 21.98(16) . 14_665 ?
O4' K1 O5' 59.0(2) 14_665 14_665 ?
O4' K1 O5' 141.8(2) . 14_665 ?
O1' K1 O5' 119.8(2) . . ?
O1' K1 O5' 39.0(2) 14_665 . ?
O3' K1 O5' 82.1(2) 14_665 . ?
O3' K1 O5' 119.2(2) . . ?
O6' K1 O5' 98.8(2) 14_665 . ?
O6' K1 O5' 60.0(2) . . ?
O2' K1 O5' 21.98(16) 14_665 . ?
O2' K1 O5' 179.3(2) . . ?
O4' K1 O5' 141.8(2) 14_665 . ?
O4' K1 O5' 59.0(2) . . ?
O5' K1 O5' 158.7(3) 14_665 . ?
C1' O1' C12' 113.3(11) . . ?
C1' O1' K1 117.0(7) . . ?
C12' O1' K1 113.9(8) . . ?
O1' C1' C2' 109.2(13) . . ?
O2' C2' C1' 112.5(14) . . ?
C3' O2' C2' 116.4(12) . . ?
C3' O2' K1 115.9(8) . . ?
C2' O2' K1 113.5(7) . . ?
O2' C3' C4' 110.1(14) . . ?
O3' C4' C3' 110.6(14) . . ?
C5' O3' C4' 124.1(13) . . ?
C5' O3' K1 117.9(7) . . ?
C4' O3' K1 115.3(8) . . ?
O3' C5' C6' 118.8(11) . . ?
O4' C6' C5' 121.3(14) . . ?
C6' O4' C7' 110.7(15) . . ?
C6' O4' K1 112.1(8) . . ?
C7' O4' K1 116.7(8) . . ?
O4' C7' C8' 112.1(14) . . ?
O5' C8' C7' 108.1(13) . . ?
C8' O5' C9' 113.6(12) . . ?
C8' O5' K1 115.3(7) . . ?
C9' O5' K1 113.5(7) . . ?
O5' C9' C10' 112.3(12) . . ?
O6' C10' C9' 108.1(12) . . ?
C11' O6' C10' 110.9(13) . . ?
C11' O6' K1 116.5(7) . . ?
C10' O6' K1 116.4(7) . . ?
O6' C11' C12' 108.7(11) . . ?
O1' C12' C11' 111.2(12) . . ?

loop_
_geom_bond_atom_site_label_1
_geom_bond_atom_site_label_2
_geom_bond_distance
_geom_bond_site_symmetry_2
_geom_bond_publ_flag
Ag1 P1 2.3907(10) . ?
Ag1 P1 2.3907(10) 14_655 ?
P1 C1 1.874(4) . ?
P1 C2 1.875(5) . ?
P1 Cr1 2.3889(13) . ?
C1 F3 1.337(5) . ?
C1 F1 1.342(5) . ?
C1 F2 1.343(5) . ?
C2 F4 1.341(6) . ?
C2 F6 1.341(6) . ?
C2 F5 1.349(5) . ?
F5 K1 3.293(3) . ?
Cr1 C7 1.836(5) . ?
Cr1 C5 1.884(5) . ?
Cr1 C6 1.892(5) . ?
Cr1 C3 1.893(5) . ?
Cr1 C4 1.908(6) . ?
C3 O1 1.155(5) . ?
C4 O2 1.155(6) . ?
C5 O3 1.164(5) . ?
C6 O4 1.146(6) . ?
C7 O5 1.179(5) . ?
O3 K1 3.288(4) . ?
K1 O1' 2.746(7) . ?
K1 O1' 2.746(7) 14_665 ?
K1 O3' 2.756(8) 14_665 ?
K1 O3' 2.756(8) . ?
K1 O6' 2.758(8) 14_665 ?
K1 O6' 2.758(8) . ?
K1 O2' 2.780(6) 14_665 ?
K1 O2' 2.780(6) . ?
K1 O4' 2.802(7) 14_665 ?
K1 O4' 2.802(7) . ?
K1 O5' 2.850(8) 14_665 ?
K1 O5' 2.850(8) . ?
O1' C1' 1.419(9) . ?
O1' C12' 1.424(7) . ?
C1' C2' 1.455(16) . ?
C2' O2' 1.419(7) . ?
O2' C3' 1.418(9) . ?
C3' C4' 1.449(16) . ?
C4' O3' 1.413(7) . ?
O3' C5' 1.389(8) . ?
C5' C6' 1.442(15) . ?
C6' O4' 1.409(7) . ?
O4' C7' 1.414(9) . ?
C7' C8' 1.457(16) . ?
C8' O5' 1.416(7) . ?
O5' C9' 1.420(8) . ?
C9' C10' 1.457(15) . ?
C10' O6' 1.422(7) . ?
O6' C11' 1.417(8) . ?
C11' C12' 1.456(15) . ?

loop_
_geom_torsion_atom_site_label_1
_geom_torsion_atom_site_label_2
_geom_torsion_atom_site_label_3
_geom_torsion_atom_site_label_4
_geom_torsion
_geom_torsion_site_symmetry_1
_geom_torsion_site_symmetry_2
_geom_torsion_site_symmetry_3
_geom_torsion_site_symmetry_4
_geom_torsion_publ_flag
P1 Ag1 P1 C1 -170.32(16) 14_655 . . . ?
P1 Ag1 P1 C2 89.21(18) 14_655 . . . ?
P1 Ag1 P1 Cr1 -39.03(4) 14_655 . . . ?
C2 P1 C1 F3 -177.0(3) . . . . ?
Cr1 P1 C1 F3 -60.5(3) . . . . ?
Ag1 P1 C1 F3 73.4(3) . . . . ?
C2 P1 C1 F1 -56.5(4) . . . . ?
Cr1 P1 C1 F1 60.0(4) . . . . ?
Ag1 P1 C1 F1 -166.0(3) . . . . ?
C2 P1 C1 F2 64.6(4) . . . . ?
Cr1 P1 C1 F2 -179.0(3) . . . . ?
Ag1 P1 C1 F2 -45.0(4) . . . . ?
C1 P1 C2 F4 -50.4(4) . . . . ?
Cr1 P1 C2 F4 -169.7(3) . . . . ?
Ag1 P1 C2 F4 57.4(4) . . . . ?
C1 P1 C2 F6 -169.6(3) . . . . ?
Cr1 P1 C2 F6 71.0(3) . . . . ?
Ag1 P1 C2 F6 -61.8(3) . . . . ?
C1 P1 C2 F5 72.3(4) . . . . ?
Cr1 P1 C2 F5 -47.0(4) . . . . ?
Ag1 P1 C2 F5 -179.9(3) . . . . ?
F4 C2 F5 K1 0(2) . . . . ?
F6 C2 F5 K1 113(2) . . . . ?
P1 C2 F5 K1 -128(2) . . . . ?
C1 P1 Cr1 C7 143(4) . . . . ?
C2 P1 Cr1 C7 -110(4) . . . . ?
Ag1 P1 Cr1 C7 16(4) . . . . ?
C1 P1 Cr1 C5 -51.7(2) . . . . ?
C2 P1 Cr1 C5 55.0(2) . . . . ?
Ag1 P1 Cr1 C5 -178.65(15) . . . . ?
C1 P1 Cr1 C6 -141.8(2) . . . . ?
C2 P1 Cr1 C6 -35.1(2) . . . . ?
Ag1 P1 Cr1 C6 91.29(15) . . . . ?
C1 P1 Cr1 C3 128.7(2) . . . . ?
C2 P1 Cr1 C3 -124.6(2) . . . . ?
Ag1 P1 Cr1 C3 1.74(15) . . . . ?
C1 P1 Cr1 C4 40.1(2) . . . . ?
C2 P1 Cr1 C4 146.8(2) . . . . ?
Ag1 P1 Cr1 C4 -86.88(15) . . . . ?
C7 Cr1 C3 O1 -72(80) . . . . ?
C5 Cr1 C3 O1 99(80) . . . . ?
C6 Cr1 C3 O1 15(80) . . . . ?
C4 Cr1 C3 O1 -161(100) . . . . ?
P1 Cr1 C3 O1 107(100) . . . . ?
C7 Cr1 C4 O2 -39(7) . . . . ?
C5 Cr1 C4 O2 -131(7) . . . . ?
C6 Cr1 C4 O2 -19(8) . . . . ?
C3 Cr1 C4 O2 51(7) . . . . ?
P1 Cr1 C4 O2 139(7) . . . . ?
C7 Cr1 C5 O3 11(100) . . . . ?
C6 Cr1 C5 O3 -76(100) . . . . ?
C3 Cr1 C5 O3 -160(100) . . . . ?
C4 Cr1 C5 O3 99(100) . . . . ?
P1 Cr1 C5 O3 -168(100) . . . . ?
C7 Cr1 C6 O4 -5(14) . . . . ?
C5 Cr1 C6 O4 88(14) . . . . ?
C3 Cr1 C6 O4 -95(14) . . . . ?
C4 Cr1 C6 O4 -25(16) . . . . ?
P1 Cr1 C6 O4 178(100) . . . . ?
C5 Cr1 C7 O5 -177(100) . . . . ?
C6 Cr1 C7 O5 -87(21) . . . . ?
C3 Cr1 C7 O5 3(21) . . . . ?
C4 Cr1 C7 O5 91(21) . . . . ?
P1 Cr1 C7 O5 -12(25) . . . . ?
Cr1 C5 O3 K1 115(100) . . . . ?
O1' K1 O1' C1' 155.0(12) 14_665 . . . ?
O3' K1 O1' C1' -20.8(14) 14_665 . . . ?
O3' K1 O1' C1' -26.9(12) . . . . ?
O6' K1 O1' C1' 157.6(14) 14_665 . . . ?
O6' K1 O1' C1' 153.9(12) . . . . ?
O2' K1 O1' C1' 169.2(11) 14_665 . . . ?
O2' K1 O1' C1' -15.0(11) . . . . ?
O4' K1 O1' C1' -28.4(11) 14_665 . . . ?
O4' K1 O1' C1' 94(4) . . . . ?
O5' K1 O1' C1' -11.4(11) 14_665 . . . ?
O5' K1 O1' C1' 164.8(11) . . . . ?
O1' K1 O1' C12' 19.5(6) 14_665 . . . ?
O3' K1 O1' C12' -156.2(7) 14_665 . . . ?
O3' K1 O1' C12' -162.3(7) . . . . ?
O6' K1 O1' C12' 22.2(7) 14_665 . . . ?
O6' K1 O1' C12' 18.5(7) . . . . ?
O2' K1 O1' C12' 33.8(8) 14_665 . . . ?
O2' K1 O1' C12' -150.4(7) . . . . ?
O4' K1 O1' C12' -163.8(7) 14_665 . . . ?
O4' K1 O1' C12' -41(4) . . . . ?
O5' K1 O1' C12' -146.8(8) 14_665 . . . ?
O5' K1 O1' C12' 29.4(7) . . . . ?
C12' O1' C1' C2' 179.3(11) . . . . ?
K1 O1' C1' C2' 43.6(18) . . . . ?
O1' C1' C2' O2' -60.2(17) . . . . ?
C1' C2' O2' C3' -175.3(13) . . . . ?
C1' C2' O2' K1 46.4(12) . . . . ?
O1' K1 O2' C3' -154.7(13) . . . . ?
O1' K1 O2' C3' -170.9(12) 14_665 . . . ?
O3' K1 O2' C3' 23.1(12) 14_665 . . . ?
O3' K1 O2' C3' 13.4(12) . . . . ?
O6' K1 O2' C3' -157.5(13) 14_665 . . . ?
O6' K1 O2' C3' -166.1(12) . . . . ?
O2' K1 O2' C3' 18.5(12) 14_665 . . . ?
O4' K1 O2' C3' 3.0(12) 14_665 . . . ?
O4' K1 O2' C3' 29.5(13) . . . . ?
O5' K1 O2' C3' -160.7(14) 14_665 . . . ?
O5' K1 O2' C3' 42(20) . . . . ?
O1' K1 O2' C2' -16.2(7) . . . . ?
O1' K1 O2' C2' -32.4(8) 14_665 . . . ?
O3' K1 O2' C2' 161.6(7) 14_665 . . . ?
O3' K1 O2' C2' 151.9(7) . . . . ?
O6' K1 O2' C2' -18.9(7) 14_665 . . . ?
O6' K1 O2' C2' -27.5(8) . . . . ?
O2' K1 O2' C2' 157.1(7) 14_665 . . . ?
O4' K1 O2' C2' 141.5(8) 14_665 . . . ?
O4' K1 O2' C2' 168.0(7) . . . . ?
O5' K1 O2' C2' -22.2(6) 14_665 . . . ?
O5' K1 O2' C2' -179(100) . . . . ?
C2' O2' C3' C4' 179.7(12) . . . . ?
K1 O2' C3' C4' -43.0(19) . . . . ?
O2' C3' C4' O3' 60.7(18) . . . . ?
C3' C4' O3' C5' 150.5(16) . . . . ?
C3' C4' O3' K1 -48.6(13) . . . . ?
O1' K1 O3' C5' -167.4(11) . . . . ?
O1' K1 O3' C5' 7.7(14) 14_665 . . . ?
O3' K1 O3' C5' 16.3(10) 14_665 . . . ?
O6' K1 O3' C5' -164.8(11) 14_665 . . . ?
O6' K1 O3' C5' -28(15) . . . . ?
O2' K1 O3' C5' 2.6(11) 14_665 . . . ?
O2' K1 O3' C5' -179.4(11) . . . . ?
O4' K1 O3' C5' -163.6(13) 14_665 . . . ?
O4' K1 O3' C5' 16.3(11) . . . . ?
O5' K1 O3' C5' -177.2(11) 14_665 . . . ?
O5' K1 O3' C5' 1.0(11) . . . . ?
O1' K1 O3' C4' 30.4(9) . . . . ?
O1' K1 O3' C4' -154.4(8) 14_665 . . . ?
O3' K1 O3' C4' -145.8(12) 14_665 . . . ?
O6' K1 O3' C4' 33.0(10) 14_665 . . . ?
O6' K1 O3' C4' 169(15) . . . . ?
O2' K1 O3' C4' -159.6(9) 14_665 . . . ?
O2' K1 O3' C4' 18.4(8) . . . . ?
O4' K1 O3' C4' 34.2(8) 14_665 . . . ?
O4' K1 O3' C4' -145.8(9) . . . . ?
O5' K1 O3' C4' 20.7(9) 14_665 . . . ?
O5' K1 O3' C4' -161.2(8) . . . . ?
C4' O3' C5' C6' 152.1(15) . . . . ?
K1 O3' C5' C6' -8(2) . . . . ?
O3' C5' C6' O4' -16(2) . . . . ?
C5' C6' O4' C7' 163.2(17) . . . . ?
C5' C6' O4' K1 31.0(18) . . . . ?
O1' K1 O4' C6' -146(3) . . . . ?
O1' K1 O4' C6' 153.9(10) 14_665 . . . ?
O3' K1 O4' C6' -22.8(9) 14_665 . . . ?
O3' K1 O4' C6' -22.8(10) . . . . ?
O6' K1 O4' C6' 159.1(9) 14_665 . . . ?
O6' K1 O4' C6' 156.4(9) . . . . ?
O2' K1 O4' C6' 134.5(11) 14_665 . . . ?
O2' K1 O4' C6' -38.7(10) . . . . ?
O4' K1 O4' C6' -22.8(9) 14_665 . . . ?
O5' K1 O4' C6' -44.8(10) 14_665 . . . ?
O5' K1 O4' C6' 141.5(10) . . . . ?
O1' K1 O4' C7' 85(4) . . . . ?
O1' K1 O4' C7' 24.8(14) 14_665 . . . ?
O3' K1 O4' C7' -151.9(16) 14_665 . . . ?
O3' K1 O4' C7' -152.0(14) . . . . ?
O6' K1 O4' C7' 29.9(16) 14_665 . . . ?
O6' K1 O4' C7' 27.2(14) . . . . ?
O2' K1 O4' C7' 5.3(13) 14_665 . . . ?
O2' K1 O4' C7' -167.8(14) . . . . ?
O4' K1 O4' C7' -152.0(14) 14_665 . . . ?
O5' K1 O4' C7' -174.0(14) 14_665 . . . ?
O5' K1 O4' C7' 12.3(14) . . . . ?
C6' O4' C7' C8' -173.5(14) . . . . ?
K1 O4' C7' C8' -44(2) . . . . ?
O4' C7' C8' O5' 61(2) . . . . ?
C7' C8' O5' C9' 177.3(12) . . . . ?
C7' C8' O5' K1 -49.2(11) . . . . ?
O1' K1 O5' C8' -155.6(7) . . . . ?
O1' K1 O5' C8' -140.0(9) 14_665 . . . ?
O3' K1 O5' C8' 26.5(8) 14_665 . . . ?
O3' K1 O5' C8' 36.0(8) . . . . ?
O6' K1 O5' C8' -153.0(8) 14_665 . . . ?
O6' K1 O5' C8' -144.6(8) . . . . ?
O2' K1 O5' C8' 31.7(6) 14_665 . . . ?
O2' K1 O5' C8' 7(21) . . . . ?
O4' K1 O5' C8' 46.0(9) 14_665 . . . ?
O4' K1 O5' C8' 20.2(7) . . . . ?
O5' K1 O5' C8' -149.0(8) 14_665 . . . ?
O1' K1 O5' C9' -22.1(11) . . . . ?
O1' K1 O5' C9' -6.5(10) 14_665 . . . ?
O3' K1 O5' C9' 160.0(11) 14_665 . . . ?
O3' K1 O5' C9' 169.5(11) . . . . ?
O6' K1 O5' C9' -19.4(11) 14_665 . . . ?
O6' K1 O5' C9' -11.0(11) . . . . ?
O2' K1 O5' C9' 165.2(13) 14_665 . . . ?
O2' K1 O5' C9' 141(20) . . . . ?
O4' K1 O5' C9' 179.6(10) 14_665 . . . ?
O4' K1 O5' C9' 153.7(11) . . . . ?
O5' K1 O5' C9' -15.5(11) 14_665 . . . ?
C8' O5' C9' C10' 176.6(12) . . . . ?
K1 O5' C9' C10' 42.3(18) . . . . ?
O5' C9' C10' O6' -62.4(17) . . . . ?
C9' C10' O6' C11' -172.3(12) . . . . ?
C9' C10' O6' K1 51.4(11) . . . . ?
O1' K1 O6' C11' 13.7(10) . . . . ?
O1' K1 O6' C11' -163.3(13) 14_665 . . . ?
O3' K1 O6' C11' -169.5(10) 14_665 . . . ?
O3' K1 O6' C11' -126(15) . . . . ?
O6' K1 O6' C11' 11.6(9) 14_665 . . . ?
O2' K1 O6' C11' -156.7(10) 14_665 . . . ?
O2' K1 O6' C11' 25.1(11) . . . . ?
O4' K1 O6' C11' 7.9(13) 14_665 . . . ?
O4' K1 O6' C11' -170.0(10) . . . . ?
O5' K1 O6' C11' 23.0(10) 14_665 . . . ?
O5' K1 O6' C11' -155.3(10) . . . . ?
O1' K1 O6' C10' 147.5(7) . . . . ?
O1' K1 O6' C10' -29.5(6) 14_665 . . . ?
O3' K1 O6' C10' -35.7(8) 14_665 . . . ?
O3' K1 O6' C10' 8(15) . . . . ?
O6' K1 O6' C10' 145.4(10) 14_665 . . . ?
O2' K1 O6' C10' -22.9(7) 14_665 . . . ?
O2' K1 O6' C10' 158.9(6) . . . . ?
O4' K1 O6' C10' 141.7(7) 14_665 . . . ?
O4' K1 O6' C10' -36.2(7) . . . . ?
O5' K1 O6' C10' 156.8(7) 14_665 . . . ?
O5' K1 O6' C10' -21.5(7) . . . . ?
C10' O6' C11' C12' -179.4(10) . . . . ?
K1 O6' C11' C12' -43.2(15) . . . . ?
C1' O1' C12' C11' 173.4(12) . . . . ?
K1 O1' C12' C11' -49.5(11) . . . . ?
O6' C11' C12' O1' 61.6(14) . . . . ?
